data_1554187
loop_
_publ_author_name
'Kim, Jeongho'
'Hwang, Chiwon'
'Kim, Youngmin'
'Cho, Seung Hwan'

_publ_section_title
;
 Improved Synthesis of \b-Aminoboronate Esters via Copper-Catalyzed
 Diastereo- and Enantioselective Addition of 1,1-Diborylalkanes to Acyclic
 Arylaldimines
;
_journal_issue 8
_journal_name_full 'Organic Process Research &amp; Development'
_journal_page_first 1663
_journal_paper_doi 10.1021/acs.oprd.9b00179
_journal_volume 23
_journal_year 2019
_chemical_absolute_configuration syn
_chemical_formula_sum 'C24 H35 B N2 O4 S'
_chemical_formula_weight 458.41
_space_group_crystal_system monoclinic
_space_group_IT_number 4
_space_group_name_Hall 'P 2yb'
_space_group_name_H-M_alt 'P 1 21 1'
_atom_sites_solution_hydrogens mixed
_audit_creation_method SHELXL-2018/1
_cell_angle_alpha 90
_cell_angle_beta 110.202(2)
_cell_angle_gamma 90
_cell_formula_units_Z 2
_cell_length_a 11.4365(8)
_cell_length_b 7.5623(5)
_cell_length_c 15.4088(11)
_cell_measurement_reflns_used 27001
_cell_measurement_temperature 120(2)
_cell_measurement_theta_max 28.379
_cell_measurement_theta_min 3.040
_cell_volume 1250.67(15)
_computing_cell_refinement 'Bruker APEXIll'
_computing_data_collection 'Bruker APEXIll'
_computing_data_reduction 'Bruker SAINT'
_computing_molecular_graphics ORTEP3
_computing_publication_material CIFTAB
_computing_structure_refinement SHELXL
_computing_structure_solution SHELXS
_diffrn_ambient_temperature 120(2)
_diffrn_measured_fraction_theta_full 0.997
_diffrn_measured_fraction_theta_max 0.994
_diffrn_measurement_device_type 'Photon 100 CMOS detector'
_diffrn_measurement_method 'phi and omega scans'
_diffrn_radiation_type MoK\a
_diffrn_radiation_wavelength 0.71073
_diffrn_reflns_av_R_equivalents 0.0405
_diffrn_reflns_av_unetI/netI 0.0436
_diffrn_reflns_Laue_measured_fraction_full 0.997
_diffrn_reflns_Laue_measured_fraction_max 0.994
_diffrn_reflns_limit_h_max 15
_diffrn_reflns_limit_h_min -14
_diffrn_reflns_limit_k_max 10
_diffrn_reflns_limit_k_min -10
_diffrn_reflns_limit_l_max 20
_diffrn_reflns_limit_l_min -20
_diffrn_reflns_number 26977
_diffrn_reflns_point_group_measured_fraction_full 0.993
_diffrn_reflns_point_group_measured_fraction_max 0.989
_diffrn_reflns_theta_full 25.242
_diffrn_reflns_theta_max 28.379
_diffrn_reflns_theta_min 3.040
_diffrn_source 'fine-focus sealed tube'
_exptl_absorpt_coefficient_mu 0.161
_exptl_absorpt_correction_T_max 0.7457
_exptl_absorpt_correction_T_min 0.6838
_exptl_absorpt_correction_type multi-scan
_exptl_absorpt_process_details SADABS
_exptl_crystal_colour colorless
_exptl_crystal_density_diffrn 1.217
_exptl_crystal_description plate
_exptl_crystal_F_000 492
_exptl_crystal_size_max 0.450
_exptl_crystal_size_mid 0.420
_exptl_crystal_size_min 0.160
_refine_diff_density_max 0.507
_refine_diff_density_min -0.418
_refine_diff_density_rms 0.055
_refine_ls_abs_structure_details
;
 Flack x determined using 2039 quotients [(I+)-(I-)]/[(I+)+(I-)]
 (Parsons, Flack and Wagner, Acta Cryst. B69 (2013) 249-259).
;
_refine_ls_abs_structure_Flack 0.00(2)
_refine_ls_extinction_method none
_refine_ls_goodness_of_fit_ref 1.025
_refine_ls_hydrogen_treatment mixed
_refine_ls_matrix_type full
_refine_ls_number_parameters 298
_refine_ls_number_reflns 6190
_refine_ls_number_restraints 66
_refine_ls_restrained_S_all 1.065
_refine_ls_R_factor_all 0.0648
_refine_ls_R_factor_gt 0.0468
_refine_ls_shift/su_max 0.000
_refine_ls_shift/su_mean 0.000
_refine_ls_structure_factor_coef Fsqd
_refine_ls_weighting_details 'w=1/[\s^2^(Fo^2^)+(0.0485P)^2^+0.6670P] where P=(Fo^2^+2Fc^2^)/3'
_refine_ls_weighting_scheme calc
_refine_ls_wR_factor_gt 0.1037
_refine_ls_wR_factor_ref 0.1130
_reflns_Friedel_coverage 0.853
_reflns_Friedel_fraction_full 0.989
_reflns_Friedel_fraction_max 0.984
_reflns_number_gt 5154
_reflns_number_total 6190
_reflns_threshold_expression 'I > 2\s(I)'
_cod_data_source_file op9b00179_si_002.cif
_cod_data_source_block Mono_4
_cod_depositor_comments
;
The following automatic conversions were performed:

data item '_exptl_absorpt_correction_type' value 'MULTI-SCAN' was
changed to 'multi-scan' in accordance with the
/home/saulius/struct/COD-crude-data/automatic-downloads/DataCite-retrospective/ACS/depositions/lib/dictionaries/cif_core.dic
dictionary named 'cif_core.dic' version 2.4.2 last updated on
2011-04-26.

Automatic conversion script
Id: cif_fix_values 6909 2019-04-08 15:41:33Z antanas 
;
_cod_original_cell_volume 1250.66(15)
_cod_original_sg_symbol_H-M 'P 21'
_cod_database_code 1554187
_shelx_shelxl_version_number 2018/1
_shelx_space_group_comment
;
The symmetry employed for this shelxl refinement is uniquely defined
by the following loop, which should always be used as a source of
symmetry information in preference to the above space-group names.
They are only intended as comments.
;
_shelx_estimated_absorpt_t_min 0.931
_shelx_estimated_absorpt_t_max 0.975

loop_
_space_group_symop_operation_xyz
'x, y, z'
'-x, y+1/2, -z'

loop_
_atom_site_label
_atom_site_type_symbol
_atom_site_fract_x
_atom_site_fract_y
_atom_site_fract_z
_atom_site_U_iso_or_equiv
_atom_site_adp_type
_atom_site_occupancy
_atom_site_site_symmetry_order
_atom_site_calc_flag
_atom_site_refinement_flags_posn
_atom_site_refinement_flags_adp
C1 C 0.6548(3) 0.3817(4) 0.34521(19) 0.0179(6) Uani 1 1 d . .
H1 H 0.702616 0.268461 0.361165 0.021 Uiso 1 1 calc R U
B1 B 0.6914(3) 0.4840(5) 0.2693(2) 0.0214(7) Uani 1 1 d . .
O1 O 0.6284(2) 0.6307(3) 0.22793(17) 0.0348(6) Uani 1 1 d . .
O2 O 0.7832(3) 0.4379(4) 0.23689(18) 0.0447(7) Uani 1 1 d . .
C2 C 0.6898(3) 0.5029(4) 0.43108(19) 0.0175(6) Uani 1 1 d . .
H2 H 0.638437 0.612661 0.412302 0.021 Uiso 1 1 calc R U
C3 C 0.7842(3) 0.5603(5) 0.1652(2) 0.0322(7) Uani 1 1 d . U
C4 C 0.9144(4) 0.6239(8) 0.1868(5) 0.0852(19) Uani 1 1 d . U
H4A H 0.943500 0.678621 0.248247 0.128 Uiso 1 1 calc R U
H4B H 0.916931 0.711102 0.140492 0.128 Uiso 1 1 calc R U
H4C H 0.968341 0.523706 0.186008 0.128 Uiso 1 1 calc R U
C5 C 0.7456(6) 0.4495(9) 0.0778(3) 0.0867(19) Uani 1 1 d . U
H5A H 0.800524 0.346406 0.087186 0.130 Uiso 1 1 calc R U
H5B H 0.752132 0.520688 0.026468 0.130 Uiso 1 1 calc R U
H5C H 0.659376 0.409946 0.063178 0.130 Uiso 1 1 calc R U
C6 C 0.5862(5) 0.7341(12) 0.0752(3) 0.099(2) Uani 1 1 d . U
H6A H 0.539669 0.624255 0.053987 0.149 Uiso 1 1 calc R U
H6B H 0.623316 0.772631 0.029720 0.149 Uiso 1 1 calc R U
H6C H 0.529603 0.825896 0.082135 0.149 Uiso 1 1 calc R U
C7 C 0.6863(3) 0.7033(5) 0.1655(2) 0.0324(8) Uani 1 1 d . U
C8 C 0.7464(6) 0.8744(7) 0.2119(5) 0.0845(19) Uani 1 1 d . U
H8A H 0.684433 0.945872 0.226868 0.127 Uiso 1 1 calc R U
H8B H 0.777773 0.940652 0.169841 0.127 Uiso 1 1 calc R U
H8C H 0.815652 0.846813 0.268822 0.127 Uiso 1 1 calc R U
C9 C 0.5140(3) 0.3425(4) 0.30857(19) 0.0203(6) Uani 1 1 d . .
H9A H 0.467858 0.455808 0.298036 0.024 Uiso 1 1 calc R U
H9B H 0.492271 0.276069 0.356260 0.024 Uiso 1 1 calc R U
C10 C 0.4716(3) 0.2353(5) 0.21806(18) 0.0230(6) Uani 1 1 d . .
H10A H 0.520391 0.273186 0.179288 0.028 Uiso 1 1 calc R U
H10B H 0.489180 0.108445 0.232747 0.028 Uiso 1 1 calc R U
C11 C 0.3350(3) 0.2582(5) 0.16417(18) 0.0250(6) Uani 1 1 d . .
C12 C 0.2922(4) 0.4188(6) 0.1205(3) 0.0427(9) Uani 1 1 d . .
H12 H 0.349455 0.512036 0.124490 0.051 Uiso 1 1 calc R U
C13 C 0.1662(4) 0.4435(7) 0.0712(3) 0.0581(13) Uani 1 1 d . .
H13 H 0.138296 0.553021 0.040860 0.070 Uiso 1 1 calc R U
C14 C 0.0819(4) 0.3116(7) 0.0658(3) 0.0516(12) Uani 1 1 d . .
H14 H -0.004073 0.329521 0.031890 0.062 Uiso 1 1 calc R U
C15 C 0.1220(4) 0.1540(7) 0.1093(3) 0.0486(11) Uani 1 1 d . .
H15 H 0.063649 0.062811 0.106557 0.058 Uiso 1 1 calc R U
C16 C 0.2486(3) 0.1270(5) 0.1580(2) 0.0360(8) Uani 1 1 d . .
H16 H 0.275641 0.016431 0.187304 0.043 Uiso 1 1 calc R U
C17 C 0.6620(3) 0.4248(4) 0.51296(18) 0.0166(5) Uani 1 1 d . .
C18 C 0.7422(3) 0.3072(4) 0.5744(2) 0.0210(6) Uani 1 1 d . .
H18 H 0.815307 0.268029 0.564103 0.025 Uiso 1 1 calc R U
C19 C 0.7158(3) 0.2465(5) 0.65110(18) 0.0247(6) Uani 1 1 d . .
H19 H 0.772134 0.168790 0.693947 0.030 Uiso 1 1 calc R U
C20 C 0.6071(3) 0.2994(4) 0.6650(2) 0.0252(7) Uani 1 1 d . .
H20 H 0.589652 0.258713 0.717628 0.030 Uiso 1 1 calc R U
C21 C 0.5247(3) 0.4107(4) 0.6025(2) 0.0231(6) Uani 1 1 d . .
H21 H 0.449121 0.443521 0.610873 0.028 Uiso 1 1 calc R U
C22 C 0.5523(3) 0.4753(4) 0.5269(2) 0.0196(6) Uani 1 1 d . .
H22 H 0.496084 0.554081 0.484649 0.024 Uiso 1 1 calc R U
S1 S 0.87535(6) 0.74754(10) 0.49469(5) 0.02288(17) Uani 1 1 d . .
O3 O 0.99464(19) 0.7585(4) 0.48327(16) 0.0335(5) Uani 1 1 d . .
O4 O 0.7810(2) 0.8748(3) 0.45241(16) 0.0301(5) Uani 1 1 d . .
N1 N 0.8213(2) 0.5555(4) 0.45266(18) 0.0217(5) Uani 1 1 d . .
H1N H 0.871(4) 0.481(5) 0.461(3) 0.033 Uiso 1 1 d . U
N2 N 0.9043(2) 0.7609(4) 0.60587(17) 0.0293(6) Uani 1 1 d . .
C23 C 0.9993(3) 0.6378(5) 0.6633(3) 0.0360(8) Uani 1 1 d . .
H23A H 1.036013 0.685886 0.725953 0.054 Uiso 1 1 calc R U
H23B H 1.064670 0.622191 0.636288 0.054 Uiso 1 1 calc R U
H23C H 0.960600 0.523231 0.665943 0.054 Uiso 1 1 calc R U
C24 C 0.7996(3) 0.7892(5) 0.6386(2) 0.0360(8) Uani 1 1 d . .
H24A H 0.761037 0.675289 0.642832 0.054 Uiso 1 1 calc R U
H24B H 0.737813 0.866296 0.595198 0.054 Uiso 1 1 calc R U
H24C H 0.829961 0.845002 0.699796 0.054 Uiso 1 1 calc R U

loop_
_atom_site_aniso_label
_atom_site_aniso_U_11
_atom_site_aniso_U_22
_atom_site_aniso_U_33
_atom_site_aniso_U_23
_atom_site_aniso_U_13
_atom_site_aniso_U_12
C1 0.0147(13) 0.0191(14) 0.0221(13) 0.0006(11) 0.0092(11) 0.0025(11)
B1 0.0167(15) 0.0279(17) 0.0194(15) -0.0015(13) 0.0060(12) -0.0005(14)
O1 0.0285(13) 0.0435(15) 0.0402(13) 0.0198(11) 0.0218(11) 0.0115(11)
O2 0.0520(17) 0.0499(17) 0.0504(15) 0.0210(13) 0.0411(13) 0.0221(14)
C2 0.0110(13) 0.0211(14) 0.0222(13) 0.0018(11) 0.0080(10) 0.0012(11)
C3 0.0300(17) 0.0434(19) 0.0287(16) 0.0041(15) 0.0171(13) -0.0026(15)
C4 0.036(3) 0.068(3) 0.146(5) 0.019(4) 0.024(3) -0.003(2)
C5 0.116(5) 0.095(4) 0.044(3) -0.011(3) 0.021(3) 0.028(4)
C6 0.070(3) 0.177(6) 0.048(2) 0.036(4) 0.017(2) 0.066(4)
C7 0.0279(16) 0.044(2) 0.0291(15) 0.0150(14) 0.0142(13) 0.0014(14)
C8 0.079(4) 0.046(3) 0.161(6) -0.013(3) 0.083(4) -0.011(3)
C9 0.0182(14) 0.0212(15) 0.0234(14) -0.0019(11) 0.0096(11) -0.0019(12)
C10 0.0214(13) 0.0245(15) 0.0238(13) -0.0038(13) 0.0087(11) 0.0008(14)
C11 0.0257(14) 0.0324(16) 0.0165(12) -0.0059(14) 0.0069(10) 0.0012(15)
C12 0.041(2) 0.039(2) 0.041(2) 0.0011(17) 0.0043(17) 0.0064(18)
C13 0.053(3) 0.055(3) 0.049(2) -0.003(2) -0.005(2) 0.026(2)
C14 0.029(2) 0.081(3) 0.037(2) -0.019(2) 0.0007(15) 0.012(2)
C15 0.030(2) 0.078(3) 0.034(2) -0.011(2) 0.0056(16) -0.014(2)
C16 0.0316(19) 0.046(2) 0.0245(16) -0.0044(15) 0.0024(14) -0.0077(16)
C17 0.0155(13) 0.0160(13) 0.0184(12) -0.0030(10) 0.0060(10) -0.0045(11)
C18 0.0164(14) 0.0204(14) 0.0253(14) 0.0001(11) 0.0061(11) 0.0007(11)
C19 0.0277(14) 0.0196(13) 0.0237(13) 0.0005(14) 0.0052(11) -0.0016(15)
C20 0.0341(17) 0.0220(16) 0.0231(14) -0.0033(11) 0.0144(12) -0.0094(12)
C21 0.0201(15) 0.0244(15) 0.0304(15) -0.0073(12) 0.0158(12) -0.0075(13)
C22 0.0157(13) 0.0202(14) 0.0230(14) -0.0034(11) 0.0069(11) -0.0020(11)
S1 0.0141(3) 0.0224(3) 0.0321(4) 0.0024(3) 0.0079(3) -0.0037(3)
O3 0.0182(10) 0.0361(13) 0.0497(13) 0.0004(13) 0.0161(9) -0.0095(12)
O4 0.0241(12) 0.0224(12) 0.0409(13) 0.0064(10) 0.0074(10) -0.0010(9)
N1 0.0135(13) 0.0236(13) 0.0302(14) 0.0000(11) 0.0105(11) -0.0007(10)
N2 0.0227(12) 0.0296(14) 0.0330(13) -0.0045(13) 0.0063(10) -0.0007(13)
C23 0.0292(18) 0.0342(19) 0.0367(18) 0.0032(15) 0.0014(14) 0.0006(15)
C24 0.0364(19) 0.036(2) 0.0383(18) -0.0120(15) 0.0161(15) -0.0030(15)

loop_
_atom_type_symbol
_atom_type_description
_atom_type_scat_dispersion_real
_atom_type_scat_dispersion_imag
_atom_type_scat_source
C C 0.0033 0.0016 'International Tables Vol C Tables 4.2.6.8 and 6.1.1.4'
H H 0.0000 0.0000 'International Tables Vol C Tables 4.2.6.8 and 6.1.1.4'
B B 0.0013 0.0007 'International Tables Vol C Tables 4.2.6.8 and 6.1.1.4'
N N 0.0061 0.0033 'International Tables Vol C Tables 4.2.6.8 and 6.1.1.4'
O O 0.0106 0.0060 'International Tables Vol C Tables 4.2.6.8 and 6.1.1.4'
S S 0.1246 0.1234 'International Tables Vol C Tables 4.2.6.8 and 6.1.1.4'

loop_
_geom_angle_atom_site_label_1
_geom_angle_atom_site_label_2
_geom_angle_atom_site_label_3
_geom_angle
C9 C1 C2 110.9(2)
C9 C1 B1 109.6(2)
C2 C1 B1 106.7(2)
O2 B1 O1 113.0(3)
O2 B1 C1 125.9(3)
O1 B1 C1 121.1(3)
B1 O1 C7 109.3(3)
B1 O2 C3 109.2(3)
N1 C2 C17 113.9(2)
N1 C2 C1 107.2(2)
C17 C2 C1 114.4(2)
O2 C3 C4 107.9(4)
O2 C3 C5 104.4(4)
C4 C3 C5 109.8(5)
O2 C3 C7 104.3(2)
C4 C3 C7 116.1(4)
C5 C3 C7 113.4(3)
O1 C7 C6 107.5(4)
O1 C7 C8 104.2(3)
C6 C7 C8 112.5(5)
O1 C7 C3 103.5(2)
C6 C7 C3 115.3(4)
C8 C7 C3 112.5(3)
C1 C9 C10 113.3(2)
C11 C10 C9 112.4(2)
C16 C11 C12 118.0(3)
C16 C11 C10 122.5(3)
C12 C11 C10 119.5(3)
C13 C12 C11 120.5(4)
C14 C13 C12 120.7(4)
C15 C14 C13 119.7(4)
C14 C15 C16 120.1(4)
C11 C16 C15 121.1(4)
C18 C17 C22 119.2(3)
C18 C17 C2 122.4(2)
C22 C17 C2 118.5(2)
C17 C18 C19 120.2(3)
C20 C19 C18 120.2(3)
C21 C20 C19 120.0(3)
C20 C21 C22 120.0(3)
C21 C22 C17 120.4(3)
O4 S1 O3 120.41(15)
O4 S1 N1 107.33(14)
O3 S1 N1 104.47(15)
O4 S1 N2 106.59(15)
O3 S1 N2 105.54(13)
N1 S1 N2 112.66(15)
C2 N1 S1 123.3(2)
C24 N2 C23 114.0(3)
C24 N2 S1 118.5(2)
C23 N2 S1 115.6(2)

loop_
_geom_bond_atom_site_label_1
_geom_bond_atom_site_label_2
_geom_bond_distance
C1 C9 1.540(4)
C1 C2 1.545(4)
C1 B1 1.576(4)
B1 O2 1.354(4)
B1 O1 1.356(4)
O1 C7 1.450(4)
O2 C3 1.444(4)
C2 N1 1.478(4)
C2 C17 1.523(4)
C3 C4 1.489(6)
C3 C5 1.516(6)
C3 C7 1.558(5)
C6 C7 1.484(5)
C7 C8 1.523(7)
C9 C10 1.540(4)
C10 C11 1.505(4)
C11 C16 1.381(5)
C11 C12 1.393(5)
C12 C13 1.390(6)
C13 C14 1.370(7)
C14 C15 1.367(7)
C15 C16 1.396(5)
C17 C18 1.388(4)
C17 C22 1.398(4)
C18 C19 1.396(4)
C19 C20 1.391(4)
C20 C21 1.377(5)
C21 C22 1.397(4)
S1 O4 1.425(2)
S1 O3 1.437(2)
S1 N1 1.623(3)
S1 N2 1.632(3)
N2 C24 1.467(4)
N2 C23 1.472(5)

loop_
_geom_hbond_atom_site_label_D
_geom_hbond_atom_site_label_H
_geom_hbond_atom_site_label_A
_geom_hbond_distance_DH
_geom_hbond_distance_HA
_geom_hbond_distance_DA
_geom_hbond_angle_DHA
_geom_hbond_site_symmetry_A
_geom_hbond_publ_flag
N1 H1N O3 0.78(4) 2.24(4) 3.003(4) 166(4) 2_746 yes
